data_4327203
loop_
_publ_author_name
'Jeremiah S. Duncan'
'Michael J. Zdilla'
'Sonny C. Lee'

_publ_contact_author_address
;                                                                               
 Department of Chemistry
 University of Waterloo
 200 University Avenue West
 Waterloo, Ontario  N2L 3G1
 CANADA  
;
_publ_contact_author_email sclee@uwaterloo.ca
_publ_contact_author_fax 519-746-0435
_publ_contact_author_name 'Sonny C. Lee'
_publ_contact_author_phone '519-885-1211 x7501'
_publ_section_title
;
 Synthesis and Elaboration of the Dinuclear Iron-Imide Cluster Core
 [Fe2(\m-NR)2]2+
;
_journal_name_full 'Inorganic Chemistry'
_journal_page_first 1071
_journal_page_last 1080
_journal_paper_doi 10.1021/ic061133+
_journal_volume 46
_journal_year 2007
_chemical_compound_source 'Chemical synthesis, S.C. Lee lab'
_chemical_formula_moiety '(Fe 3+)2 (NC6H5 2-)2 (Cl -)2 (NH2C4H9)2 (C4H8O)2'
_chemical_formula_structural 'Fe2(NC6H5)2Cl2(NC4H9)2(C4H8O)2 '
_chemical_formula_sum 'C28 H48 Cl2 Fe2 N4 O2'
_chemical_formula_weight 655.3
_chemical_name_common Fe2(mu-NPh)2Cl2(NH2tBu)2.2THF
_chemical_name_systematic
; 
 ? 
;
_space_group_IT_number 14
_symmetry_cell_setting monoclinic
_symmetry_space_group_name_Hall '-P 2yn'
_symmetry_space_group_name_H-M 'P 1 21/n 1'
_atom_sites_solution_hydrogens geom
_atom_sites_solution_primary direct
_atom_sites_solution_secondary difmap
_audit_creation_method SHELXL
_cell_angle_alpha 90.00
_cell_angle_beta 93.63(3)
_cell_angle_gamma 90.00
_cell_formula_units_Z 4
_cell_length_a 10.784(2)
_cell_length_b 8.840(2)
_cell_length_c 17.492(4)
_cell_measurement_reflns_used 8067
_cell_measurement_temperature 200(2)
_cell_measurement_theta_max 26.05
_cell_measurement_theta_min 2.16
_cell_volume 1664.2(6)
_computing_cell_refinement DENZO-SMN
_computing_data_collection 'NONIUS COLLECT'
_computing_data_reduction DENZO-SMN
_computing_molecular_graphics 'Siemens SHELXTL'
_computing_publication_material 'CIFTAB, Siemens SHELXTL'
_computing_structure_refinement 'Siemens SHELXTL'
_computing_structure_solution 'Siemens SHELXTL'
_diffrn_ambient_temperature 200(2)
_diffrn_measurement_device 'Nonius KappaCCD'
_diffrn_measurement_method '\w scans'
_diffrn_radiation_monochromator graphite
_diffrn_radiation_source 'fine-focus sealed tube'
_diffrn_radiation_type MoK\a
_diffrn_radiation_wavelength 0.71073
_diffrn_reflns_av_R_equivalents 0.056
_diffrn_reflns_av_sigmaI/netI 0.0606
_diffrn_reflns_limit_h_max 13
_diffrn_reflns_limit_h_min 0
_diffrn_reflns_limit_k_max 10
_diffrn_reflns_limit_k_min 0
_diffrn_reflns_limit_l_max 21
_diffrn_reflns_limit_l_min -21
_diffrn_reflns_number 8067
_diffrn_reflns_theta_max 26.05
_diffrn_reflns_theta_min 2.16
_diffrn_standards_number 0
_exptl_absorpt_coefficient_mu 1.061
_exptl_absorpt_correction_type none
_exptl_crystal_colour black
_exptl_crystal_density_diffrn 1.308
_exptl_crystal_description pyramid
_exptl_crystal_F_000 692
_exptl_crystal_size_max 0.450
_exptl_crystal_size_mid 0.375
_exptl_crystal_size_min 0.306
_refine_diff_density_max 0.599
_refine_diff_density_min -0.549
_refine_diff_density_rms 0.077
_refine_ls_extinction_method none
_refine_ls_goodness_of_fit_all 1.020
_refine_ls_goodness_of_fit_obs 1.085
_refine_ls_hydrogen_treatment mixed
_refine_ls_matrix_type full
_refine_ls_number_parameters 181
_refine_ls_number_reflns 3280
_refine_ls_number_restraints 0
_refine_ls_restrained_S_all 1.020
_refine_ls_restrained_S_obs 1.085
_refine_ls_R_factor_all 0.0758
_refine_ls_R_factor_obs 0.0467
_refine_ls_shift/esd_max 0.001
_refine_ls_shift/esd_mean 0.000
_refine_ls_structure_factor_coef Fsqd
_refine_ls_weighting_details 'w=1/[\s^2^(Fo^2^)+(0.0454P)^2^+1.3777P] where P=(Fo^2^+2Fc^2^)/3'
_refine_ls_weighting_scheme calc
_refine_ls_wR_factor_all 0.1319
_refine_ls_wR_factor_obs 0.1163
_reflns_number_observed 2302
_reflns_number_total 3280
_reflns_observed_criterion I>2\s(I)
_cod_data_source_file ic0611332Bsi20060622_121538_01.cif
_cod_data_source_block Fe2(mu-NPh)2Cl2(NH2tBu)2.2THF
_cod_original_cell_volume 1664.3(6)
_cod_database_code 4327203

loop_
_symmetry_equiv_pos_as_xyz
'x, y, z'
'-x+1/2, y+1/2, -z+1/2'
'-x, -y, -z'
'x-1/2, -y-1/2, z-1/2'

loop_
_atom_site_aniso_label
_atom_site_aniso_U_11
_atom_site_aniso_U_22
_atom_site_aniso_U_33
_atom_site_aniso_U_23
_atom_site_aniso_U_13
_atom_site_aniso_U_12
Fe1 0.0337(3) 0.0247(3) 0.0375(3) -0.0002(2) 0.0048(2) 0.0019(2)
Cl1 0.0612(6) 0.0372(5) 0.0557(6) 0.0074(4) -0.0067(4) 0.0096(4)
N1 0.0324(13) 0.0296(15) 0.0333(15) 0.0001(12) 0.0056(11) -0.0006(11)
N2 0.0334(14) 0.032(2) 0.036(2) 0.0007(13) 0.0067(12) -0.0007(12)
O1S 0.068(2) 0.053(2) 0.061(2) 0.0166(14) 0.0331(14) 0.0108(14)
C1 0.0259(14) 0.028(2) 0.035(2) -0.0054(14) 0.0015(12) -0.0024(13)
C2 0.035(2) 0.033(2) 0.041(2) 0.0029(15) 0.0050(14) 0.0017(14)
C3 0.035(2) 0.038(2) 0.051(2) -0.010(2) 0.005(2) 0.0063(15)
C4 0.037(2) 0.045(2) 0.039(2) -0.009(2) 0.0115(15) -0.006(2)
C5 0.043(2) 0.047(2) 0.033(2) 0.004(2) 0.0063(15) -0.007(2)
C6 0.033(2) 0.034(2) 0.040(2) 0.003(2) 0.0013(14) 0.0002(15)
C7 0.047(2) 0.042(2) 0.035(2) 0.001(2) 0.0046(15) -0.007(2)
C8 0.056(2) 0.111(4) 0.044(2) -0.014(2) 0.013(2) -0.030(3)
C9 0.081(3) 0.042(2) 0.058(3) 0.009(2) -0.019(2) -0.002(2)
C10 0.045(2) 0.048(2) 0.048(2) -0.004(2) 0.003(2) -0.008(2)
C3S 0.046(2) 0.067(3) 0.052(2) 0.010(2) 0.014(2) 0.012(2)
C2S 0.050(2) 0.043(2) 0.048(2) 0.007(2) 0.012(2) -0.002(2)
C4S 0.043(2) 0.041(2) 0.045(2) 0.003(2) -0.001(2) -0.003(2)
C1S 0.074(3) 0.055(3) 0.061(3) 0.015(2) 0.023(2) 0.023(2)

loop_
_atom_site_label
_atom_site_type_symbol
_atom_site_fract_x
_atom_site_fract_y
_atom_site_fract_z
_atom_site_U_iso_or_equiv
_atom_site_thermal_displace_type
_atom_site_occupancy
_atom_site_calc_flag
_atom_site_refinement_flags
Fe1 Fe 0.01067(4) 1.14209(5) -0.00678(3) 0.0319(2) Uani 1 d .
Cl1 Cl -0.07286(9) 1.32535(10) -0.08389(6) 0.0518(3) Uani 1 d .
N1 N 0.0893(2) 0.9787(3) -0.05243(15) 0.0316(6) Uani 1 d .
N2 N 0.1411(3) 1.2744(3) 0.0581(2) 0.0337(6) Uani 1 d .
H1 H 0.2018(30) 1.2858(38) 0.0307(19) 0.040 Uiso 1 d .
H2 H 0.0996(32) 1.3594(39) 0.0615(20) 0.040 Uiso 1 d .
O1S O 0.6342(2) 0.6930(3) 0.0253(2) 0.0592(8) Uani 1 d .
C1 C 0.1792(3) 0.9585(3) -0.1049(2) 0.0297(7) Uani 1 d .
C2 C 0.2606(3) 0.8363(4) -0.0986(2) 0.0362(8) Uani 1 d .
H2B H 0.2540(3) 0.7652(4) -0.0583(2) 0.043 Uiso 1 calc R
C3 C 0.3513(3) 0.8173(4) -0.1506(2) 0.0413(8) Uani 1 d .
H3A H 0.4067(3) 0.7339(4) -0.1451(2) 0.050 Uiso 1 calc R
C4 C 0.3622(3) 0.9177(4) -0.2102(2) 0.0402(8) Uani 1 d .
H4A H 0.4245(3) 0.9040(4) -0.2456(2) 0.048 Uiso 1 calc R
C5 C 0.2813(3) 1.0382(4) -0.2175(2) 0.0410(8) Uani 1 d .
H5A H 0.2872(3) 1.1071(4) -0.2589(2) 0.049 Uiso 1 calc R
C6 C 0.1914(3) 1.0602(4) -0.1653(2) 0.0358(8) Uani 1 d .
H6A H 0.1376(3) 1.1452(4) -0.1705(2) 0.043 Uiso 1 calc R
C7 C 0.1948(3) 1.2368(4) 0.1368(2) 0.0412(8) Uani 1 d .
C8 C 0.0908(4) 1.2416(6) 0.1915(2) 0.0702(14) Uani 1 d .
H8A H 0.0452(19) 1.3371(17) 0.1848(13) 0.105 Uiso 1 calc R
H8B H 0.1262(4) 1.2342(36) 0.2444(2) 0.105 Uiso 1 calc R
H8C H 0.0340(17) 1.1567(22) 0.1806(12) 0.105 Uiso 1 calc R
C9 C 0.2518(4) 1.0786(5) 0.1337(2) 0.0615(11) Uani 1 d .
H9A H 0.1860(5) 1.0042(6) 0.1219(16) 0.092 Uiso 1 calc R
H9B H 0.2943(23) 1.0545(14) 0.1835(6) 0.092 Uiso 1 calc R
H9C H 0.3117(20) 1.0757(10) 0.0939(11) 0.092 Uiso 1 calc R
C10 C 0.2936(3) 1.3516(4) 0.1616(2) 0.0469(9) Uani 1 d .
H10A H 0.2559(5) 1.4523(6) 0.1635(13) 0.070 Uiso 1 calc R
H10B H 0.3585(12) 1.3521(20) 0.1249(8) 0.070 Uiso 1 calc R
H10C H 0.3302(16) 1.3247(15) 0.2125(6) 0.070 Uiso 1 calc R
C3S C 0.4643(3) 0.7291(5) 0.0995(2) 0.0546(10) Uani 1 d .
H3SA H 0.3945(3) 0.6718(5) 0.0739(2) 0.066 Uiso 1 calc R
H3SB H 0.4307(3) 0.8052(5) 0.1342(2) 0.066 Uiso 1 calc R
C2S C 0.5549(3) 0.6245(4) 0.1425(2) 0.0467(9) Uani 1 d .
H2SA H 0.6007(3) 0.6778(4) 0.1853(2) 0.056 Uiso 1 calc R
H2SB H 0.5119(3) 0.5357(4) 0.1629(2) 0.056 Uiso 1 calc R
C4S C 0.5423(3) 0.8023(4) 0.0421(2) 0.0433(9) Uani 1 d .
H4SA H 0.4909(3) 0.8292(4) -0.0048(2) 0.052 Uiso 1 calc R
H4SB H 0.5819(3) 0.8953(4) 0.0636(2) 0.052 Uiso 1 calc R
C1S C 0.6396(4) 0.5789(5) 0.0829(2) 0.0626(12) Uani 1 d .
H1SA H 0.7256(4) 0.5687(5) 0.1057(2) 0.075 Uiso 1 calc R
H1SB H 0.6134(4) 0.4803(5) 0.0604(2) 0.075 Uiso 1 calc R

loop_
_atom_type_symbol
_atom_type_description
_atom_type_scat_dispersion_real
_atom_type_scat_dispersion_imag
_atom_type_scat_source
C C 0.0033 0.0016 'International Tables Vol C Tables 4.2.6.8 and 6.1.1.4'
H H 0.0000 0.0000 'International Tables Vol C Tables 4.2.6.8 and 6.1.1.4'
N N 0.0061 0.0033 'International Tables Vol C Tables 4.2.6.8 and 6.1.1.4'
Cl Cl 0.1484 0.1585 'International Tables Vol C Tables 4.2.6.8 and 6.1.1.4'
Fe Fe 0.3463 0.8444 'International Tables Vol C Tables 4.2.6.8 and 6.1.1.4'
O O 0.0106 0.0060 'International Tables Vol C Tables 4.2.6.8 and 6.1.1.4'

loop_
_geom_angle_atom_site_label_1
_geom_angle_atom_site_label_2
_geom_angle_atom_site_label_3
_geom_angle
_geom_angle_site_symmetry_1
_geom_angle_site_symmetry_3
N1 Fe1 N1 95.01(10) 3_575 .
N1 Fe1 N2 113.97(11) 3_575 .
N1 Fe1 N2 110.64(11) . .
N1 Fe1 Cl1 121.13(9) 3_575 .
N1 Fe1 Cl1 118.12(9) . .
N2 Fe1 Cl1 98.69(9) . .
N1 Fe1 Fe1 47.55(7) 3_575 3_575
N1 Fe1 Fe1 47.46(7) . 3_575
N2 Fe1 Fe1 124.16(8) . 3_575
Cl1 Fe1 Fe1 137.01(4) . 3_575
C1 N1 Fe1 137.9(2) . 3_575
C1 N1 Fe1 137.1(2) . .
Fe1 N1 Fe1 84.98(10) 3_575 .
C7 N2 Fe1 125.4(2) . .
C1S O1S C4S 109.3(3) . .
N1 C1 C2 120.7(3) . .
N1 C1 C6 121.3(3) . .
C2 C1 C6 118.0(3) . .
C3 C2 C1 120.6(3) . .
C4 C3 C2 121.0(3) . .
C5 C4 C3 119.0(3) . .
C4 C5 C6 120.8(3) . .
C5 C6 C1 120.7(3) . .
N2 C7 C10 109.8(3) . .
N2 C7 C8 108.3(3) . .
C10 C7 C8 109.5(3) . .
N2 C7 C9 107.7(3) . .
C10 C7 C9 110.2(3) . .
C8 C7 C9 111.2(3) . .
C4S C3S C2S 103.0(3) . .
C1S C2S C3S 102.9(3) . .
O1S C4S C3S 105.8(3) . .
O1S C1S C2S 107.8(3) . .

loop_
_geom_bond_atom_site_label_1
_geom_bond_atom_site_label_2
_geom_bond_distance
_geom_bond_site_symmetry_2
Fe1 N1 1.875(2) 3_575
Fe1 N1 1.878(2) .
Fe1 N2 2.106(3) .
Fe1 Cl1 2.2586(11) .
Fe1 Fe1 2.5354(10) 3_575
N1 C1 1.389(4) .
N1 Fe1 1.875(2) 3_575
N2 C7 1.496(4) .
O1S C1S 1.425(5) .
O1S C4S 1.428(4) .
C1 C2 1.392(4) .
C1 C6 1.400(5) .
C2 C3 1.387(4) .
C3 C4 1.380(5) .
C4 C5 1.377(5) .
C5 C6 1.388(4) .
C7 C10 1.515(5) .
C7 C8 1.520(4) .
C7 C9 1.530(5) .
C3S C4S 1.497(5) .
C3S C2S 1.511(5) .
C2S C1S 1.485(5) .

loop_
_geom_torsion_atom_site_label_1
_geom_torsion_atom_site_label_2
_geom_torsion_atom_site_label_3
_geom_torsion_atom_site_label_4
_geom_torsion
_geom_torsion_site_symmetry_1
_geom_torsion_site_symmetry_4
N1 Fe1 N1 C1 -179.7(4) 3_575 .
N2 Fe1 N1 C1 -61.8(3) . .
Cl1 Fe1 N1 C1 50.8(3) . .
Fe1 Fe1 N1 C1 -179.7(4) 3_575 .
N1 Fe1 N1 Fe1 0.0 3_575 3_575
N2 Fe1 N1 Fe1 117.96(11) . 3_575
Cl1 Fe1 N1 Fe1 -129.44(7) . 3_575
Fe1 Fe1 N1 Fe1 0.0 3_575 3_575
N1 Fe1 N2 C7 26.4(3) 3_575 .
N1 Fe1 N2 C7 -79.2(3) . .
Cl1 Fe1 N2 C7 156.2(2) . .
Fe1 Fe1 N2 C7 -27.3(3) 3_575 .
Fe1 N1 C1 C2 -33.0(5) 3_575 .
Fe1 N1 C1 C2 146.6(3) . .
Fe1 N1 C1 C6 147.3(3) 3_575 .
Fe1 N1 C1 C6 -33.1(5) . .
N1 C1 C2 C3 -179.3(3) . .
C6 C1 C2 C3 0.4(5) . .
C1 C2 C3 C4 -0.7(5) . .
C2 C3 C4 C5 0.0(5) . .
C3 C4 C5 C6 1.1(5) . .
C4 C5 C6 C1 -1.4(5) . .
N1 C1 C6 C5 -179.7(3) . .
C2 C1 C6 C5 0.7(5) . .
Fe1 N2 C7 C10 175.0(2) . .
Fe1 N2 C7 C8 -65.5(4) . .
Fe1 N2 C7 C9 54.9(4) . .
C4S C3S C2S C1S -32.5(4) . .
C1S O1S C4S C3S -16.3(4) . .
C2S C3S C4S O1S 30.4(4) . .
C4S O1S C1S C2S -4.9(5) . .
C3S C2S C1S O1S 23.7(4) . .
